data_2015740
loop_
_publ_author_name
'Jones, Peter G.'
'Zemanek, Aleksander'
'Ku\'s, Piotr'

_publ_section_title
;
 Secondary interactions in two related terphenyl derivatives:
 2',5'-dimethyl-<i>p</i>-terphenyl and
 2',5'-bis(bromomethyl)-<i>p</i>-terphenyl
;
_journal_coeditor_code GG3053
_journal_issue 1
_journal_name_full 'Acta Crystallographica Section C'
_journal_page_first o73
_journal_page_last o76
_journal_paper_doi 10.1107/S0108270106052668
_journal_volume 63
_journal_year 2007
_chemical_formula_iupac 'C20 H16 Br2'
_chemical_formula_moiety 'C20 H16 Br2'
_chemical_formula_sum 'C20 H16 Br2'
_chemical_formula_weight 416.15
_chemical_name_systematic
;
2',5'-bis(bromomethyl)-p-terphenyl
;
_space_group_IT_number 14
_symmetry_cell_setting monoclinic
_symmetry_space_group_name_Hall '-P 2yn'
_symmetry_space_group_name_H-M 'P 1 21/n 1'
_atom_sites_solution_hydrogens geom
_atom_sites_solution_primary direct
_atom_sites_solution_secondary difmap
_audit_creation_method SHELXL-97
_cell_angle_alpha 90.00
_cell_angle_beta 90.248(4)
_cell_angle_gamma 90.00
_cell_formula_units_Z 4
_cell_length_a 11.1019(12)
_cell_length_b 8.2736(11)
_cell_length_c 17.726(2)
_cell_measurement_reflns_used 7864
_cell_measurement_temperature 133(2)
_cell_measurement_theta_max 29.84
_cell_measurement_theta_min 2.30
_cell_volume 1628.2(3)
_computing_cell_refinement 'SAINT (Bruker, 1998)'
_computing_data_collection 'SMART (Bruker, 1998)'
_computing_data_reduction SAINT
_computing_molecular_graphics 'XP (Siemens, 1994)'
_computing_publication_material SHELXL97
_computing_structure_refinement 'SHELXL97 (Sheldrick, 1997)'
_computing_structure_solution 'SHELXS97 (Sheldrick, 1997)'
_diffrn_ambient_temperature 133(2)
_diffrn_detector_area_resol_mean 8.192
_diffrn_measured_fraction_theta_full 1.000
_diffrn_measured_fraction_theta_max 1.000
_diffrn_measurement_device_type 'Bruker SMART 1000 CCD area detector'
_diffrn_measurement_method '\f and \w scans'
_diffrn_radiation_monochromator graphite
_diffrn_radiation_source 'fine-focus sealed tube'
_diffrn_radiation_type MoK\a
_diffrn_radiation_wavelength 0.71073
_diffrn_reflns_av_R_equivalents 0.0497
_diffrn_reflns_av_sigmaI/netI 0.0398
_diffrn_reflns_limit_h_max 15
_diffrn_reflns_limit_h_min -15
_diffrn_reflns_limit_k_max 11
_diffrn_reflns_limit_k_min -11
_diffrn_reflns_limit_l_max 25
_diffrn_reflns_limit_l_min -25
_diffrn_reflns_number 30410
_diffrn_reflns_theta_full 30.00
_diffrn_reflns_theta_max 30.51
_diffrn_reflns_theta_min 2.16
_exptl_absorpt_coefficient_mu 4.972
_exptl_absorpt_correction_T_max 0.5642
_exptl_absorpt_correction_T_min 0.3943
_exptl_absorpt_correction_type multi-scan
_exptl_absorpt_process_details '(SADABS; Bruker, 1998)'
_exptl_crystal_colour colourless
_exptl_crystal_density_diffrn 1.698
_exptl_crystal_density_method 'not measured'
_exptl_crystal_description tablet
_exptl_crystal_F_000 824
_exptl_crystal_size_max 0.30
_exptl_crystal_size_mid 0.30
_exptl_crystal_size_min 0.13
_refine_diff_density_max 2.528
_refine_diff_density_min -1.660
_refine_ls_extinction_method none
_refine_ls_goodness_of_fit_ref 1.039
_refine_ls_hydrogen_treatment constr
_refine_ls_matrix_type full
_refine_ls_number_parameters 199
_refine_ls_number_reflns 4955
_refine_ls_number_restraints 0
_refine_ls_restrained_S_all 1.039
_refine_ls_R_factor_all 0.0732
_refine_ls_R_factor_gt 0.0452
_refine_ls_shift/su_max 0.001
_refine_ls_shift/su_mean 0.000
_refine_ls_structure_factor_coef Fsqd
_refine_ls_weighting_details 'calc w=1/[\s^2^(Fo^2^)+(0.0633P)^2^+4.9114P] where P=(Fo^2^+2Fc^2^)/3'
_refine_ls_weighting_scheme calc
_refine_ls_wR_factor_gt 0.1170
_refine_ls_wR_factor_ref 0.1318
_reflns_number_gt 3628
_reflns_number_total 4955
_reflns_threshold_expression I>2\s(I)
_cod_data_source_file gg3053.cif
_cod_data_source_block II
_cod_original_sg_symbol_H-M 'P 21/n'
_cod_database_code 2015740
_cod_database_fobs_code 2015740

loop_
_symmetry_equiv_pos_as_xyz
'x, y, z'
'-x+1/2, y+1/2, -z+1/2'
'-x, -y, -z'
'x-1/2, -y-1/2, z-1/2'

loop_
_atom_site_type_symbol
_atom_site_label
_atom_site_fract_x
_atom_site_fract_y
_atom_site_fract_z
_atom_site_U_iso_or_equiv
_atom_site_adp_type
_atom_site_calc_flag
_atom_site_refinement_flags
_atom_site_occupancy
Br Br1 0.35711(3) 0.94149(4) 0.55060(2) 0.02198(11) Uani d . 1
Br Br2 -0.04017(4) 0.24951(6) 0.47808(3) 0.03356(13) Uani d . 1
C C11 0.3509(3) 0.4951(4) 0.64888(18) 0.0152(6) Uani d . 1
C C12 0.3202(4) 0.6307(5) 0.6912(2) 0.0234(8) Uani d . 1
H H12 0.2789 0.7181 0.6679 0.028 Uiso calc R 1
C C13 0.3498(4) 0.6388(5) 0.7676(2) 0.0260(8) Uani d . 1
H H13 0.3298 0.7326 0.7959 0.031 Uiso calc R 1
C C14 0.4078(4) 0.5120(5) 0.8025(2) 0.0259(8) Uani d . 1
H H14 0.4277 0.5183 0.8545 0.031 Uiso calc R 1
C C15 0.4370(4) 0.3751(5) 0.7615(2) 0.0262(8) Uani d . 1
H H15 0.4761 0.2869 0.7856 0.031 Uiso calc R 1
C C16 0.4093(3) 0.3667(5) 0.6850(2) 0.0197(7) Uani d . 1
H H16 0.4302 0.2729 0.6571 0.024 Uiso calc R 1
C C21 0.3184(3) 0.4870(4) 0.56743(18) 0.0141(6) Uani d . 1
C C22 0.3588(3) 0.6007(4) 0.51513(18) 0.0135(6) Uani d . 1
C C23 0.3219(3) 0.5878(4) 0.43981(19) 0.0165(6) Uani d . 1
H H23 0.3508 0.6646 0.4044 0.020 Uiso calc R 1
C C24 0.2439(3) 0.4654(4) 0.41476(18) 0.0147(6) Uani d . 1
C C25 0.2060(3) 0.3490(4) 0.46695(18) 0.0147(6) Uani d . 1
C C26 0.2453(3) 0.3608(4) 0.54182(18) 0.0154(6) Uani d . 1
H H26 0.2213 0.2798 0.5767 0.018 Uiso calc R 1
C C27 0.4430(3) 0.7342(4) 0.5357(2) 0.0165(6) Uani d . 1
H H27A 0.5034 0.7473 0.4952 0.020 Uiso calc R 1
H H27B 0.4865 0.7053 0.5827 0.020 Uiso calc R 1
C C28 0.1256(3) 0.2111(5) 0.4453(2) 0.0198(7) Uani d . 1
H H28A 0.1560 0.1103 0.4686 0.024 Uiso calc R 1
H H28B 0.1270 0.1970 0.3898 0.024 Uiso calc R 1
C C31 0.2049(3) 0.4652(4) 0.33401(19) 0.0171(7) Uani d . 1
C C32 0.0897(4) 0.5163(5) 0.3135(2) 0.0239(8) Uani d . 1
H H32 0.0337 0.5473 0.3513 0.029 Uiso calc R 1
C C33 0.0565(4) 0.5220(5) 0.2373(2) 0.0276(9) Uani d . 1
H H33 -0.0221 0.5567 0.2235 0.033 Uiso calc R 1
C C34 0.1365(4) 0.4779(5) 0.1825(2) 0.0256(8) Uani d . 1
H H34 0.1135 0.4834 0.1309 0.031 Uiso calc R 1
C C35 0.2510(4) 0.4252(5) 0.2020(2) 0.0268(8) Uani d . 1
H H35 0.3059 0.3928 0.1639 0.032 Uiso calc R 1
C C36 0.2854(4) 0.4199(5) 0.2778(2) 0.0221(7) Uani d . 1
H H36 0.3643 0.3852 0.2912 0.027 Uiso calc R 1

loop_
_atom_site_aniso_label
_atom_site_aniso_U_11
_atom_site_aniso_U_22
_atom_site_aniso_U_33
_atom_site_aniso_U_12
_atom_site_aniso_U_13
_atom_site_aniso_U_23
Br1 0.02263(18) 0.01848(18) 0.02480(19) -0.00107(14) -0.00175(13) -0.00209(14)
Br2 0.0222(2) 0.0379(3) 0.0406(3) -0.00582(17) 0.00211(16) -0.00927(19)
C11 0.0149(15) 0.0187(16) 0.0120(14) -0.0033(12) -0.0028(11) 0.0012(12)
C12 0.030(2) 0.0256(19) 0.0143(16) 0.0054(16) 0.0015(14) 0.0012(14)
C13 0.035(2) 0.030(2) 0.0132(16) 0.0020(17) 0.0023(14) -0.0028(15)
C14 0.030(2) 0.035(2) 0.0134(16) -0.0042(17) -0.0026(14) 0.0027(15)
C15 0.029(2) 0.029(2) 0.0201(17) 0.0024(16) -0.0100(15) 0.0050(16)
C16 0.0226(17) 0.0195(17) 0.0170(15) -0.0004(14) -0.0064(13) -0.0006(13)
C21 0.0136(14) 0.0172(16) 0.0115(14) 0.0020(12) -0.0016(11) -0.0007(12)
C22 0.0131(14) 0.0140(15) 0.0132(14) 0.0009(11) -0.0013(11) -0.0007(11)
C23 0.0177(15) 0.0174(16) 0.0146(15) -0.0010(12) -0.0003(12) 0.0016(12)
C24 0.0151(14) 0.0172(16) 0.0116(14) -0.0002(12) -0.0012(11) -0.0009(12)
C25 0.0137(15) 0.0162(16) 0.0143(14) 0.0008(12) -0.0005(11) -0.0011(12)
C26 0.0165(15) 0.0177(16) 0.0120(14) -0.0021(12) 0.0001(11) 0.0024(12)
C27 0.0146(15) 0.0168(16) 0.0180(15) -0.0001(12) -0.0023(12) 0.0008(13)
C28 0.0214(17) 0.0208(17) 0.0172(16) -0.0050(14) -0.0015(13) -0.0018(13)
C31 0.0222(16) 0.0152(16) 0.0138(15) -0.0020(13) -0.0049(12) -0.0009(12)
C32 0.0241(18) 0.029(2) 0.0184(16) 0.0035(16) -0.0071(14) -0.0029(15)
C33 0.030(2) 0.029(2) 0.0244(19) 0.0049(16) -0.0141(16) -0.0017(16)
C34 0.043(2) 0.0206(18) 0.0132(15) -0.0026(16) -0.0085(15) 0.0009(13)
C35 0.037(2) 0.030(2) 0.0133(16) -0.0046(17) 0.0002(15) -0.0013(15)
C36 0.0259(18) 0.0257(19) 0.0148(15) 0.0006(15) -0.0019(14) -0.0005(14)

loop_
_atom_type_symbol
_atom_type_description
_atom_type_scat_dispersion_real
_atom_type_scat_dispersion_imag
_atom_type_scat_source
C C 0.0033 0.0016 'International Tables Vol C Tables 4.2.6.8 and 6.1.1.4'
H H 0.0000 0.0000 'International Tables Vol C Tables 4.2.6.8 and 6.1.1.4'
Br Br -0.2901 2.4595 'International Tables Vol C Tables 4.2.6.8 and 6.1.1.4'

loop_
_geom_angle_atom_site_label_1
_geom_angle_atom_site_label_2
_geom_angle_atom_site_label_3
_geom_angle
_geom_angle_publ_flag
C12 C11 C16 118.6(3) ?
C12 C11 C21 120.0(3) ?
C16 C11 C21 121.4(3) ?
C11 C12 C13 120.4(4) ?
C14 C13 C12 120.5(4) ?
C13 C14 C15 119.9(3) ?
C14 C15 C16 120.1(4) ?
C15 C16 C11 120.6(4) ?
C22 C21 C26 118.4(3) ?
C22 C21 C11 122.5(3) ?
C26 C21 C11 119.1(3) ?
C21 C22 C23 119.3(3) ?
C21 C22 C27 122.6(3) y
C23 C22 C27 118.0(3) ?
C22 C23 C24 122.3(3) ?
C25 C24 C23 118.3(3) ?
C25 C24 C31 123.0(3) ?
C23 C24 C31 118.7(3) ?
C26 C25 C24 119.0(3) ?
C26 C25 C28 118.7(3) ?
C24 C25 C28 122.3(3) ?
C21 C26 C25 122.6(3) y
C22 C27 Br1 111.8(2) ?
C25 C28 Br2 111.1(2) ?
C36 C31 C32 119.1(3) ?
C36 C31 C24 120.1(3) ?
C32 C31 C24 120.7(3) ?
C31 C32 C33 119.9(4) ?
C34 C33 C32 120.5(4) ?
C33 C34 C35 120.3(3) ?
C34 C35 C36 119.7(4) ?
C31 C36 C35 120.4(4) ?
C11 C12 H12 119.8 ?
C13 C12 H12 119.8 ?
C14 C13 H13 119.8 ?
C12 C13 H13 119.8 ?
C13 C14 H14 120.0 ?
C15 C14 H14 120.0 ?
C14 C15 H15 120.0 ?
C16 C15 H15 120.0 ?
C15 C16 H16 119.7 ?
C11 C16 H16 119.7 ?
C22 C23 H23 118.9 ?
C24 C23 H23 118.9 ?
C21 C26 H26 118.7 ?
C25 C26 H26 118.7 ?
C22 C27 H27A 109.3 ?
Br1 C27 H27A 109.3 ?
C22 C27 H27B 109.3 ?
Br1 C27 H27B 109.3 ?
H27A C27 H27B 107.9 ?
C25 C28 H28A 109.4 ?
Br2 C28 H28A 109.4 ?
C25 C28 H28B 109.4 ?
Br2 C28 H28B 109.4 ?
H28A C28 H28B 108.0 ?
C31 C32 H32 120.0 ?
C33 C32 H32 120.0 ?
C34 C33 H33 119.8 ?
C32 C33 H33 119.8 ?
C33 C34 H34 119.9 ?
C35 C34 H34 119.9 ?
C34 C35 H35 120.1 ?
C36 C35 H35 120.1 ?
C31 C36 H36 119.8 ?
C35 C36 H36 119.8 ?

loop_
_geom_bond_atom_site_label_1
_geom_bond_atom_site_label_2
_geom_bond_distance
_geom_bond_publ_flag
Br1 C27 1.981(3) y
Br2 C28 1.958(4) y
C11 C12 1.394(5) ?
C11 C16 1.398(5) ?
C11 C21 1.488(4) y
C12 C13 1.394(5) ?
C13 C14 1.376(6) ?
C14 C15 1.385(6) ?
C15 C16 1.390(5) ?
C21 C22 1.396(5) ?
C21 C26 1.397(5) ?
C22 C23 1.399(4) ?
C22 C27 1.492(5) ?
C23 C24 1.404(5) ?
C24 C25 1.402(5) ?
C24 C31 1.494(4) y
C25 C26 1.399(4) ?
C25 C28 1.497(5) ?
C31 C36 1.392(5) ?
C31 C32 1.394(5) ?
C32 C33 1.399(5) ?
C33 C34 1.369(6) ?
C34 C35 1.386(6) ?
C35 C36 1.396(5) ?
C12 H12 0.9500 ?
C13 H13 0.9500 ?
C14 H14 0.9500 ?
C15 H15 0.9500 ?
C16 H16 0.9500 ?
C23 H23 0.9500 ?
C26 H26 0.9500 ?
C27 H27A 0.9900 ?
C27 H27B 0.9900 ?
C28 H28A 0.9900 ?
C28 H28B 0.9900 ?
C32 H32 0.9500 ?
C33 H33 0.9500 ?
C34 H34 0.9500 ?
C35 H35 0.9500 ?
C36 H36 0.9500 ?

loop_
_geom_hbond_atom_site_label_D
_geom_hbond_atom_site_label_H
_geom_hbond_atom_site_label_A
_geom_hbond_site_symmetry_A
_geom_hbond_distance_DH
_geom_hbond_distance_HA
_geom_hbond_distance_DA
_geom_hbond_angle_DHA
C27 H27A Br1 3_676 0.99 3.11 3.807(4) 128
C28 H28A Br1 1_545 0.99 3.00 3.876(4) 148
C14 H14 Br2 4_666 0.95 3.13 3.833(4) 132
C36 H36 Cg1 3_666 0.95 3.01 3.779(5) 139
C27 H27A Cg2 3_666 0.95 3.02 3.540(4) 114

loop_
_geom_torsion_atom_site_label_1
_geom_torsion_atom_site_label_2
_geom_torsion_atom_site_label_3
_geom_torsion_atom_site_label_4
_geom_torsion
_geom_torsion_publ_flag
C16 C11 C12 C13 1.4(6) ?
C21 C11 C12 C13 179.7(4) ?
C11 C12 C13 C14 -1.1(6) ?
C12 C13 C14 C15 0.0(6) ?
C13 C14 C15 C16 0.8(6) ?
C14 C15 C16 C11 -0.5(6) ?
C12 C11 C16 C15 -0.6(6) ?
C21 C11 C16 C15 -178.8(4) ?
C12 C11 C21 C22 59.3(5) ?
C16 C11 C21 C22 -122.5(4) ?
C12 C11 C21 C26 -121.1(4) ?
C16 C11 C21 C26 57.2(5) ?
C26 C21 C22 C23 2.0(5) ?
C11 C21 C22 C23 -178.3(3) ?
C26 C21 C22 C27 -176.2(3) ?
C11 C21 C22 C27 3.4(5) ?
C21 C22 C23 C24 1.0(5) ?
C27 C22 C23 C24 179.3(3) ?
C22 C23 C24 C25 -2.6(5) ?
C22 C23 C24 C31 177.3(3) ?
C23 C24 C25 C26 1.2(5) ?
C31 C24 C25 C26 -178.7(3) ?
C23 C24 C25 C28 -178.2(3) ?
C31 C24 C25 C28 1.8(5) ?
C22 C21 C26 C25 -3.5(5) ?
C11 C21 C26 C25 176.8(3) ?
C24 C25 C26 C21 1.9(5) ?
C28 C25 C26 C21 -178.7(3) ?
C21 C22 C27 Br1 -100.2(3) ?
C23 C22 C27 Br1 81.6(3) y
C26 C25 C28 Br2 77.6(4) y
C24 C25 C28 Br2 -103.0(3) ?
C25 C24 C31 C36 -106.8(4) ?
C23 C24 C31 C36 73.3(5) ?
C25 C24 C31 C32 75.9(5) ?
C23 C24 C31 C32 -104.0(4) ?
C36 C31 C32 C33 -0.2(6) ?
C24 C31 C32 C33 177.2(4) ?
C31 C32 C33 C34 -0.1(6) ?
C32 C33 C34 C35 0.8(6) ?
C33 C34 C35 C36 -1.1(6) ?
C32 C31 C36 C35 -0.2(6) ?
C24 C31 C36 C35 -177.6(4) ?
C34 C35 C36 C31 0.9(6) ?

loop_
_cod_related_entry_id
_cod_related_entry_database
_cod_related_entry_code
1 ChemSpider 21133327
